data_2214398
loop_
_publ_author_name
'Shustova, Natalia B.'
'Peryshkov, Dimitry V.'
'Popov, Alexey A.'
'Boltalina, Olga V.'
'Strauss, Steven H.'

_publ_section_title
1,6,11,18,24,27,33,51,54,60-Decakis(trifluoromethyl)-1,6,11,18,24,27,33,51,54,60-decahydro(C~60~-<i>I</i>~<i>h~</i>)[5,6]fullerene
_journal_coeditor_code TK2158
_journal_issue 7
_journal_name_full 'Acta Crystallographica Section E'
_journal_page_first o3129
_journal_page_last o3129
_journal_paper_doi 10.1107/S1600536807026128
_journal_volume 63
_journal_year 2007
_chemical_formula_iupac 'C70 F30'
_chemical_formula_moiety 'C70 F30'
_chemical_formula_sum 'C70 F30'
_chemical_formula_weight 1410.70
_chemical_name_systematic
;
1,6,11,18,24,27,33,51,54,60-Decakis(trifluoromethyl)-
1,6,11,18,24,27,33,51,54,60-decahydro(C~60~-I~h~)[5,6]fullerene
;
_space_group_IT_number 2
_symmetry_cell_setting triclinic
_symmetry_space_group_name_Hall '-P 1'
_symmetry_space_group_name_H-M 'P -1'
_atom_sites_solution_primary direct
_atom_sites_solution_secondary difmap
_cell_angle_alpha 82.369(2)
_cell_angle_beta 77.010(2)
_cell_angle_gamma 65.543(2)
_cell_formula_units_Z 2
_cell_length_a 11.0257(4)
_cell_length_b 11.4172(4)
_cell_length_c 20.4527(7)
_cell_measurement_temperature 296(2)
_cell_volume 2281.36(14)
_computing_cell_refinement SMART
_computing_data_collection 'SMART (Bruker, 2000)'
_computing_data_reduction 'SAINT (Bruker, 2000)'
_computing_molecular_graphics 'SHELXTL (Bruker, 2000)'
_computing_publication_material SHELXTL
_computing_structure_refinement 'SHELXL97 (Sheldrick, 1997)'
_computing_structure_solution 'SHELXS97 (Sheldrick, 1997)'
_diffrn_ambient_temperature 100(2)
_diffrn_detector_area_resol_mean 0
_diffrn_measured_fraction_theta_full 0.986
_diffrn_measured_fraction_theta_max 0.986
_diffrn_measurement_device_type 'Bruker SMART CCD area-detector'
_diffrn_measurement_method '\f and \w'
_diffrn_radiation_monochromator graphite
_diffrn_radiation_source 'fine-focus sealed tube'
_diffrn_radiation_type MoK\a
_diffrn_radiation_wavelength 0.71073
_diffrn_reflns_av_R_equivalents 0.071
_diffrn_reflns_av_sigmaI/netI 0.074
_diffrn_reflns_limit_h_max 14
_diffrn_reflns_limit_h_min -14
_diffrn_reflns_limit_k_max 15
_diffrn_reflns_limit_k_min -15
_diffrn_reflns_limit_l_max 26
_diffrn_reflns_limit_l_min -26
_diffrn_reflns_number 77789
_diffrn_reflns_theta_full 27.9
_diffrn_reflns_theta_max 27.9
_diffrn_reflns_theta_min 2.0
_diffrn_standards_decay_% 0
_diffrn_standards_interval_count 0
_diffrn_standards_interval_time 0
_diffrn_standards_number 0
_exptl_absorpt_coefficient_mu 0.206
_exptl_absorpt_correction_T_max 0.986
_exptl_absorpt_correction_T_min 0.959
_exptl_absorpt_correction_type multi-scan
_exptl_absorpt_process_details '(SADABS; Bruker, 2000)'
_exptl_crystal_colour red
_exptl_crystal_density_diffrn 2.054
_exptl_crystal_density_method 'not measured'
_exptl_crystal_description plate
_exptl_crystal_F_000 1380
_exptl_crystal_size_max 0.20
_exptl_crystal_size_mid 0.15
_exptl_crystal_size_min 0.07
_refine_diff_density_max 0.37
_refine_diff_density_min -0.35
_refine_ls_extinction_method none
_refine_ls_goodness_of_fit_ref 1.03
_refine_ls_hydrogen_treatment constr
_refine_ls_matrix_type full
_refine_ls_number_parameters 901
_refine_ls_number_reflns 10733
_refine_ls_number_restraints 0
_refine_ls_restrained_S_all 1.03
_refine_ls_R_factor_all 0.105
_refine_ls_R_factor_gt 0.051
_refine_ls_shift/su_max 0.000
_refine_ls_shift/su_mean 0.000
_refine_ls_structure_factor_coef Fsqd
_refine_ls_weighting_details 'calc w = 1/[\s^2^(Fo^2^)+(0.0526P)^2^+1.012P] where P=(Fo^2^+2Fc^2^)/3'
_refine_ls_weighting_scheme calc
_refine_ls_wR_factor_gt 0.104
_refine_ls_wR_factor_ref 0.122
_reflns_number_gt 6553
_reflns_number_total 10733
_reflns_threshold_expression I>2\s(I)
_cod_data_source_file tk2158.cif
_cod_data_source_block I
_cod_database_code 2214398
_cod_database_fobs_code 2214398

loop_
_symmetry_equiv_pos_as_xyz
'x, y, z'
'-x, -y, -z'

loop_
_atom_site_type_symbol
_atom_site_label
_atom_site_fract_x
_atom_site_fract_y
_atom_site_fract_z
_atom_site_U_iso_or_equiv
_atom_site_adp_type
_atom_site_calc_flag
_atom_site_occupancy
C C1 0.2417(2) 0.7966(2) 0.34912(13) 0.0167(5) Uani d 1
C C2 0.2516(2) 0.7634(2) 0.27679(12) 0.0157(5) Uani d 1
C C3 0.2495(2) 0.8705(2) 0.23314(13) 0.0173(6) Uani d 1
C C4 0.2609(2) 0.9648(2) 0.27116(13) 0.0162(5) Uani d 1
C C5 0.2671(2) 0.9221(2) 0.33561(13) 0.0168(6) Uani d 1
C C6 0.3388(2) 0.9626(2) 0.37893(13) 0.0177(6) Uani d 1
C C7 0.4466(2) 0.8404(2) 0.40600(12) 0.0169(6) Uani d 1
C C8 0.4474(2) 0.7213(2) 0.40838(12) 0.0162(5) Uani d 1
C C9 0.3574(2) 0.6916(2) 0.37692(12) 0.0162(5) Uani d 1
C C10 0.4272(3) 0.5707(2) 0.35399(12) 0.0162(5) Uani d 1
C C11 0.3963(3) 0.5230(2) 0.29636(13) 0.0176(6) Uani d 1
C C12 0.3211(2) 0.6414(2) 0.25287(13) 0.0162(5) Uani d 1
C C13 0.3861(3) 0.6252(2) 0.18461(13) 0.0175(6) Uani d 1
C C14 0.3740(2) 0.7309(2) 0.14025(12) 0.0166(6) Uani d 1
C C15 0.3069(2) 0.8550(2) 0.16543(13) 0.0167(6) Uani d 1
C C16 0.3800(2) 0.9347(2) 0.13014(13) 0.0166(6) Uani d 1
C C17 0.3899(2) 1.0259(2) 0.16422(13) 0.0168(6) Uani d 1
C C18 0.3072(2) 1.0677(2) 0.23469(13) 0.0178(6) Uani d 1
C C19 0.4165(2) 1.0723(2) 0.26848(13) 0.0169(6) Uani d 1
C C20 0.4315(3) 1.0228(2) 0.33214(13) 0.0189(6) Uani d 1
C C21 0.5635(3) 0.9656(2) 0.34854(13) 0.0173(6) Uani d 1
C C22 0.5765(3) 0.8555(2) 0.39425(12) 0.0180(6) Uani d 1
C C23 0.6973(3) 0.7512(2) 0.39117(12) 0.0177(6) Uani d 1
C C24 0.7061(3) 0.6125(2) 0.41016(13) 0.0184(6) Uani d 1
C C25 0.5740(2) 0.6062(2) 0.40545(12) 0.0169(6) Uani d 1
C C26 0.5631(3) 0.5161(2) 0.37195(12) 0.0168(5) Uani d 1
C C27 0.6828(3) 0.4085(2) 0.33531(13) 0.0185(6) Uani d 1
C C28 0.6564(3) 0.4076(2) 0.26429(13) 0.0183(6) Uani d 1
C C29 0.5305(3) 0.4583(2) 0.24692(13) 0.0175(6) Uani d 1
C C30 0.5150(3) 0.5120(2) 0.18045(13) 0.0172(6) Uani d 1
C C31 0.6259(3) 0.5114(2) 0.13233(12) 0.0173(6) Uani d 1
C C32 0.6174(3) 0.6223(2) 0.08498(12) 0.0174(6) Uani d 1
C C33 0.4824(2) 0.7288(2) 0.07731(12) 0.0165(5) Uani d 1
C C34 0.4910(3) 0.8593(2) 0.08202(12) 0.0168(6) Uani d 1
C C35 0.6130(3) 0.8730(2) 0.07202(12) 0.0160(5) Uani d 1
C C36 0.6250(3) 0.9616(2) 0.10971(13) 0.0166(5) Uani d 1
C C37 0.5142(3) 1.0392(2) 0.15430(13) 0.0173(6) Uani d 1
C C38 0.5328(3) 1.0666(2) 0.21882(13) 0.0173(6) Uani d 1
C C39 0.6600(3) 1.0195(2) 0.23429(13) 0.0176(6) Uani d 1
C C40 0.6768(3) 0.9647(2) 0.30016(13) 0.0189(6) Uani d 1
C C41 0.8032(3) 0.8540(2) 0.29596(13) 0.0188(6) Uani d 1
C C42 0.8110(3) 0.7479(2) 0.34053(13) 0.0186(6) Uani d 1
C C43 0.8836(2) 0.6200(2) 0.31604(13) 0.0182(6) Uani d 1
C C44 0.8164(3) 0.5385(2) 0.35195(13) 0.0192(6) Uani d 1
C C45 0.8045(2) 0.4494(2) 0.31806(13) 0.0191(6) Uani d 1
C C46 0.8588(2) 0.4371(2) 0.24768(13) 0.0178(6) Uani d 1
C C47 0.7705(3) 0.4108(2) 0.21537(13) 0.0183(6) Uani d 1
C C48 0.7565(2) 0.4596(2) 0.14998(13) 0.0168(6) Uani d 1
C C49 0.8269(3) 0.5382(2) 0.11544(13) 0.0180(6) Uani d 1
C C50 0.7365(3) 0.6373(2) 0.07528(12) 0.0165(6) Uani d 1
C C51 0.7523(2) 0.7629(2) 0.05412(13) 0.0179(6) Uani d 1
C C52 0.8333(2) 0.7879(2) 0.10011(13) 0.0174(6) Uani d 1
C C53 0.7617(2) 0.9049(2) 0.12601(12) 0.0169(6) Uani d 1
C C54 0.7919(3) 0.9537(2) 0.18355(13) 0.0189(6) Uani d 1
C C55 0.8700(3) 0.8365(2) 0.22661(13) 0.0185(6) Uani d 1
C C56 0.9363(2) 0.7156(2) 0.20313(13) 0.0183(6) Uani d 1
C C57 0.9411(2) 0.6057(2) 0.24838(13) 0.0187(6) Uani d 1
C C58 0.9285(2) 0.5115(2) 0.21303(13) 0.0188(6) Uani d 1
C C59 0.9144(2) 0.5601(2) 0.14573(13) 0.0190(6) Uani d 1
C C60 0.9458(2) 0.6816(2) 0.13085(13) 0.0192(6) Uani d 1
C C61 0.7442(3) 0.5715(3) 0.47912(14) 0.0239(6) Uani d 1
C C62 0.7206(3) 0.2761(3) 0.37207(14) 0.0234(6) Uani d 1
C C63 0.3201(3) 0.4339(3) 0.31551(13) 0.0226(6) Uani d 1
C C64 0.1010(3) 0.8192(3) 0.39247(13) 0.0204(6) Uani d 1
C C65 0.2467(3) 1.0509(3) 0.43616(14) 0.0230(6) Uani d 1
C C66 0.1864(3) 1.1957(2) 0.22957(13) 0.0203(6) Uani d 1
C C67 0.8628(3) 1.0456(3) 0.15876(14) 0.0247(6) Uani d 1
C C68 1.0902(3) 0.6488(3) 0.09045(13) 0.0222(6) Uani d 1
C C69 0.8119(3) 0.7730(3) -0.02073(14) 0.0226(6) Uani d 1
C C70 0.4339(3) 0.7203(2) 0.01389(14) 0.0214(6) Uani d 1
F F611 0.76569(16) 0.44873(15) 0.49619(8) 0.0308(4) Uani d 1
F F612 0.85722(16) 0.58620(16) 0.48205(8) 0.0319(4) Uani d 1
F F613 0.64501(16) 0.64363(15) 0.52626(7) 0.0314(4) Uani d 1
F F621 0.74936(18) 0.27710(15) 0.43163(8) 0.0381(4) Uani d 1
F F622 0.62194(17) 0.23418(15) 0.38229(9) 0.0390(4) Uani d 1
F F623 0.82980(17) 0.18848(15) 0.33644(8) 0.0383(4) Uani d 1
F F631 0.39635(16) 0.31892(14) 0.33950(8) 0.0296(4) Uani d 1
F F632 0.20746(15) 0.48301(15) 0.36110(8) 0.0295(4) Uani d 1
F F633 0.28378(18) 0.41388(16) 0.26113(8) 0.0371(4) Uani d 1
F F642 0.06714(15) 0.72019(15) 0.39106(8) 0.0298(4) Uani d 1
F F641 0.09679(15) 0.83392(17) 0.45607(8) 0.0327(4) Uani d 1
F F643 0.00523(14) 0.92366(15) 0.37012(8) 0.0312(4) Uani d 1
F F651 0.19299(17) 0.98964(16) 0.48593(8) 0.0382(4) Uani d 1
F F652 0.31852(17) 1.09449(18) 0.46359(9) 0.0426(5) Uani d 1
F F653 0.14744(18) 1.15135(17) 0.41575(8) 0.0463(5) Uani d 1
F F661 0.12361(15) 1.24453(14) 0.28967(7) 0.0274(4) Uani d 1
F F662 0.22418(15) 1.28328(13) 0.19096(7) 0.0243(4) Uani d 1
F F663 0.09553(15) 1.17960(14) 0.20141(8) 0.0287(4) Uani d 1
F F671 0.97937(16) 0.99175(16) 0.11674(8) 0.0357(4) Uani d 1
F F672 0.78381(17) 1.15036(15) 0.12711(8) 0.0342(4) Uani d 1
F F673 0.88955(17) 1.08596(16) 0.21035(8) 0.0338(4) Uani d 1
F F681 1.11860(16) 0.75255(16) 0.07779(9) 0.0374(4) Uani d 1
F F682 1.18111(15) 0.56230(16) 0.12451(8) 0.0333(4) Uani d 1
F F683 1.10892(16) 0.59912(18) 0.03215(8) 0.0391(4) Uani d 1
F F691 0.92556(16) 0.67079(16) -0.04011(8) 0.0365(4) Uani d 1
F F692 0.72486(16) 0.78140(15) -0.05850(7) 0.0290(4) Uani d 1
F F693 0.84067(17) 0.87724(16) -0.03585(8) 0.0335(4) Uani d 1
F F701 0.52725(16) 0.70742(16) -0.04165(7) 0.0305(4) Uani d 1
F F702 0.39998(15) 0.61870(14) 0.01983(7) 0.0250(4) Uani d 1
F F703 0.32346(15) 0.82544(14) 0.00445(8) 0.0263(4) Uani d 1

loop_
_atom_site_aniso_label
_atom_site_aniso_U_11
_atom_site_aniso_U_22
_atom_site_aniso_U_33
_atom_site_aniso_U_12
_atom_site_aniso_U_13
_atom_site_aniso_U_23
C1 0.0127(13) 0.0197(14) 0.0188(14) -0.0072(11) -0.0034(11) -0.0011(11)
C2 0.0083(12) 0.0215(14) 0.0201(14) -0.0083(11) -0.0034(11) -0.0006(11)
C3 0.0083(12) 0.0192(14) 0.0246(15) -0.0046(10) -0.0045(11) -0.0021(11)
C4 0.0063(12) 0.0167(13) 0.0216(15) -0.0015(10) 0.0008(10) -0.0035(11)
C5 0.0091(12) 0.0160(13) 0.0241(15) -0.0038(10) -0.0021(11) -0.0021(11)
C6 0.0150(13) 0.0174(13) 0.0200(14) -0.0062(11) -0.0008(11) -0.0037(11)
C7 0.0149(13) 0.0220(14) 0.0145(13) -0.0078(11) -0.0013(11) -0.0038(11)
C8 0.0150(13) 0.0199(14) 0.0138(13) -0.0077(11) -0.0013(10) -0.0007(10)
C9 0.0157(13) 0.0194(14) 0.0168(14) -0.0111(11) -0.0025(11) 0.0017(11)
C10 0.0186(14) 0.0161(13) 0.0158(13) -0.0103(11) -0.0026(11) 0.0032(10)
C11 0.0174(14) 0.0147(13) 0.0221(14) -0.0079(11) -0.0032(11) -0.0011(11)
C12 0.0116(13) 0.0207(14) 0.0226(14) -0.0118(11) -0.0057(11) 0.0007(11)
C13 0.0162(13) 0.0198(14) 0.0219(14) -0.0107(11) -0.0070(11) -0.0014(11)
C14 0.0156(13) 0.0208(14) 0.0184(14) -0.0099(11) -0.0077(11) -0.0001(11)
C15 0.0104(13) 0.0179(13) 0.0237(15) -0.0051(10) -0.0075(11) -0.0013(11)
C16 0.0140(13) 0.0187(13) 0.0190(14) -0.0072(11) -0.0080(11) 0.0042(11)
C17 0.0127(13) 0.0143(13) 0.0206(14) -0.0026(10) -0.0055(11) 0.0025(10)
C18 0.0149(13) 0.0150(13) 0.0233(15) -0.0052(11) -0.0050(11) 0.0001(11)
C19 0.0150(13) 0.0099(12) 0.0257(15) -0.0040(10) -0.0041(11) -0.0027(11)
C20 0.0173(14) 0.0145(13) 0.0260(15) -0.0066(11) -0.0013(11) -0.0087(11)
C21 0.0176(14) 0.0171(13) 0.0217(14) -0.0096(11) -0.0046(11) -0.0051(11)
C22 0.0191(14) 0.0241(14) 0.0146(13) -0.0112(12) -0.0027(11) -0.0056(11)
C23 0.0174(14) 0.0232(14) 0.0174(14) -0.0106(11) -0.0081(11) -0.0011(11)
C24 0.0138(13) 0.0242(14) 0.0183(14) -0.0074(11) -0.0053(11) -0.0013(11)
C25 0.0150(13) 0.0201(14) 0.0173(14) -0.0085(11) -0.0058(11) 0.0030(11)
C26 0.0175(14) 0.0177(13) 0.0153(13) -0.0087(11) -0.0034(11) 0.0051(10)
C27 0.0176(14) 0.0168(13) 0.0219(14) -0.0075(11) -0.0048(11) 0.0002(11)
C28 0.0219(14) 0.0106(12) 0.0232(15) -0.0063(11) -0.0071(12) 0.0003(10)
C29 0.0216(14) 0.0117(13) 0.0226(15) -0.0105(11) -0.0032(12) -0.0008(11)
C30 0.0186(14) 0.0140(13) 0.0225(14) -0.0090(11) -0.0042(11) -0.0033(11)
C31 0.0208(14) 0.0151(13) 0.0175(14) -0.0068(11) -0.0056(11) -0.0041(10)
C32 0.0184(14) 0.0172(13) 0.0179(14) -0.0079(11) -0.0018(11) -0.0053(11)
C33 0.0151(13) 0.0181(13) 0.0161(13) -0.0057(11) -0.0036(11) -0.0013(10)
C34 0.0179(14) 0.0174(13) 0.0159(14) -0.0068(11) -0.0073(11) 0.0024(10)
C35 0.0178(14) 0.0140(13) 0.0148(13) -0.0062(10) -0.0041(11) 0.0051(10)
C36 0.0168(13) 0.0162(13) 0.0192(14) -0.0104(11) -0.0033(11) 0.0038(10)
C37 0.0180(14) 0.0124(13) 0.0216(14) -0.0066(11) -0.0046(11) 0.0022(11)
C38 0.0199(14) 0.0096(12) 0.0228(14) -0.0068(11) -0.0029(11) -0.0008(10)
C39 0.0194(14) 0.0155(13) 0.0223(15) -0.0112(11) -0.0031(11) -0.0022(11)
C40 0.0198(14) 0.0176(14) 0.0263(15) -0.0122(11) -0.0060(12) -0.0057(11)
C41 0.0145(13) 0.0249(14) 0.0245(15) -0.0129(11) -0.0076(11) -0.0022(12)
C42 0.0135(13) 0.0255(15) 0.0215(14) -0.0101(11) -0.0078(11) -0.0011(11)
C43 0.0093(13) 0.0229(14) 0.0240(15) -0.0061(11) -0.0083(11) 0.0014(11)
C44 0.0139(13) 0.0224(14) 0.0194(14) -0.0036(11) -0.0082(11) 0.0016(11)
C45 0.0119(13) 0.0175(13) 0.0243(15) -0.0009(11) -0.0083(11) 0.0026(11)
C46 0.0136(13) 0.0117(13) 0.0226(15) 0.0000(10) -0.0035(11) 0.0006(11)
C47 0.0178(14) 0.0091(12) 0.0248(15) -0.0008(10) -0.0055(12) -0.0026(11)
C48 0.0163(13) 0.0129(13) 0.0197(14) -0.0033(11) -0.0035(11) -0.0037(10)
C49 0.0150(13) 0.0174(13) 0.0187(14) -0.0032(11) -0.0013(11) -0.0053(11)
C50 0.0178(14) 0.0162(13) 0.0142(13) -0.0047(11) -0.0021(11) -0.0048(10)
C51 0.0142(13) 0.0201(14) 0.0201(14) -0.0077(11) -0.0029(11) -0.0012(11)
C52 0.0137(13) 0.0224(14) 0.0178(14) -0.0115(11) 0.0009(11) 0.0014(11)
C53 0.0145(13) 0.0210(14) 0.0171(14) -0.0112(11) -0.0004(11) 0.0021(11)
C54 0.0159(13) 0.0193(14) 0.0251(15) -0.0105(11) -0.0037(11) -0.0016(11)
C55 0.0136(13) 0.0255(15) 0.0233(15) -0.0142(11) -0.0053(11) 0.0013(11)
C56 0.0082(13) 0.0235(14) 0.0256(15) -0.0079(11) -0.0045(11) -0.0014(11)
C57 0.0071(12) 0.0196(14) 0.0277(15) -0.0027(10) -0.0042(11) -0.0028(11)
C58 0.0087(12) 0.0186(14) 0.0249(15) -0.0004(11) -0.0044(11) -0.0027(11)
C59 0.0096(13) 0.0190(14) 0.0240(15) -0.0025(11) 0.0004(11) -0.0030(11)
C60 0.0114(13) 0.0225(14) 0.0241(15) -0.0065(11) -0.0036(11) -0.0028(11)
C61 0.0186(15) 0.0280(16) 0.0243(16) -0.0080(12) -0.0062(12) 0.0013(12)
C62 0.0253(15) 0.0199(14) 0.0247(16) -0.0088(12) -0.0060(12) 0.0010(12)
C63 0.0284(16) 0.0252(15) 0.0214(15) -0.0177(13) -0.0059(13) 0.0003(12)
C64 0.0160(14) 0.0245(15) 0.0206(15) -0.0073(12) -0.0049(11) -0.0008(11)
C65 0.0221(15) 0.0214(15) 0.0258(16) -0.0086(12) -0.0038(12) -0.0035(12)
C66 0.0175(14) 0.0203(14) 0.0230(15) -0.0078(11) -0.0038(12) -0.0002(12)
C67 0.0225(15) 0.0303(16) 0.0272(16) -0.0165(13) -0.0034(13) -0.0026(13)
C68 0.0165(14) 0.0268(15) 0.0232(15) -0.0090(12) -0.0035(12) 0.0008(12)
C69 0.0187(14) 0.0215(15) 0.0257(16) -0.0066(12) -0.0034(12) -0.0008(12)
C70 0.0201(14) 0.0199(14) 0.0260(16) -0.0095(12) -0.0051(12) 0.0000(12)
F611 0.0380(10) 0.0272(9) 0.0290(9) -0.0125(8) -0.0150(8) 0.0069(7)
F612 0.0239(9) 0.0477(11) 0.0315(9) -0.0188(8) -0.0144(7) 0.0040(8)
F613 0.0297(9) 0.0385(10) 0.0221(9) -0.0084(8) -0.0057(7) -0.0049(7)
F621 0.0600(12) 0.0261(9) 0.0295(10) -0.0140(9) -0.0216(9) 0.0063(7)
F622 0.0401(11) 0.0271(9) 0.0567(12) -0.0209(8) -0.0176(9) 0.0149(8)
F623 0.0407(10) 0.0186(9) 0.0365(10) 0.0028(8) -0.0011(8) 0.0020(7)
F631 0.0359(10) 0.0206(9) 0.0370(10) -0.0171(8) -0.0074(8) 0.0037(7)
F632 0.0235(9) 0.0322(9) 0.0370(10) -0.0189(7) 0.0011(8) 0.0000(7)
F633 0.0585(12) 0.0481(11) 0.0296(10) -0.0434(10) -0.0159(9) 0.0040(8)
F642 0.0199(8) 0.0326(9) 0.0419(10) -0.0176(7) -0.0008(7) -0.0029(8)
F641 0.0221(9) 0.0543(11) 0.0219(9) -0.0162(8) 0.0015(7) -0.0086(8)
F643 0.0131(8) 0.0317(9) 0.0407(10) -0.0046(7) -0.0026(7) 0.0058(8)
F651 0.0439(11) 0.0340(10) 0.0306(10) -0.0176(8) 0.0139(8) -0.0090(8)
F652 0.0374(10) 0.0561(12) 0.0432(11) -0.0252(9) 0.0053(8) -0.0320(9)
F653 0.0426(11) 0.0359(11) 0.0331(10) 0.0149(8) -0.0095(9) -0.0101(8)
F661 0.0238(9) 0.0227(9) 0.0260(9) -0.0008(7) -0.0010(7) -0.0037(7)
F662 0.0270(9) 0.0166(8) 0.0272(9) -0.0066(7) -0.0058(7) 0.0006(7)
F663 0.0218(9) 0.0218(8) 0.0433(10) -0.0049(7) -0.0153(8) -0.0010(7)
F671 0.0310(10) 0.0389(10) 0.0427(11) -0.0246(8) 0.0071(8) -0.0078(8)
F672 0.0416(10) 0.0272(9) 0.0425(10) -0.0223(8) -0.0142(8) 0.0095(8)
F673 0.0378(10) 0.0403(10) 0.0387(10) -0.0293(9) -0.0082(8) -0.0045(8)
F681 0.0198(9) 0.0309(10) 0.0591(12) -0.0140(8) 0.0033(8) 0.0004(8)
F682 0.0128(8) 0.0401(10) 0.0383(10) -0.0047(7) -0.0026(7) 0.0036(8)
F683 0.0230(9) 0.0627(12) 0.0328(10) -0.0190(9) 0.0053(8) -0.0176(9)
F691 0.0265(9) 0.0357(10) 0.0288(10) 0.0025(8) 0.0030(7) -0.0042(8)
F692 0.0293(9) 0.0423(10) 0.0204(9) -0.0186(8) -0.0073(7) 0.0010(7)
F693 0.0423(10) 0.0378(10) 0.0286(9) -0.0283(9) -0.0001(8) 0.0013(7)
F701 0.0265(9) 0.0475(11) 0.0211(9) -0.0190(8) -0.0014(7) -0.0043(7)
F702 0.0282(9) 0.0240(8) 0.0287(9) -0.0136(7) -0.0088(7) -0.0033(7)
F703 0.0255(9) 0.0251(9) 0.0312(9) -0.0100(7) -0.0131(7) 0.0024(7)

loop_
_atom_type_symbol
_atom_type_description
_atom_type_scat_dispersion_real
_atom_type_scat_dispersion_imag
_atom_type_scat_source
C C 0.0033 0.0016 'International Tables Vol C Tables 4.2.6.8 and 6.1.1.4'
F F 0.0171 0.0103 'International Tables Vol C Tables 4.2.6.8 and 6.1.1.4'

loop_
_geom_angle_atom_site_label_1
_geom_angle_atom_site_label_2
_geom_angle_atom_site_label_3
_geom_angle
C9 C1 C64 114.0(2)
C9 C1 C2 107.7(2)
C64 C1 C2 111.8(2)
C9 C1 C5 109.8(2)
C64 C1 C5 111.9(2)
C2 C1 C5 100.83(19)
C12 C2 C3 119.2(2)
C12 C2 C1 123.8(2)
C3 C2 C1 108.9(2)
C15 C3 C2 120.8(2)
C15 C3 C4 121.3(2)
C2 C3 C4 108.0(2)
C5 C4 C3 110.7(2)
C5 C4 C18 125.9(2)
C3 C4 C18 120.3(2)
C4 C5 C6 122.8(2)
C4 C5 C1 109.9(2)
C6 C5 C1 123.8(2)
C5 C6 C65 116.1(2)
C5 C6 C7 108.8(2)
C65 C6 C7 110.8(2)
C5 C6 C20 108.5(2)
C65 C6 C20 111.2(2)
C7 C6 C20 100.25(19)
C8 C7 C22 119.4(2)
C8 C7 C6 123.9(2)
C22 C7 C6 109.5(2)
C7 C8 C9 123.2(2)
C7 C8 C25 121.1(2)
C9 C8 C25 107.2(2)
C10 C9 C8 107.5(2)
C10 C9 C1 125.7(2)
C8 C9 C1 121.4(2)
C9 C10 C26 109.3(2)
C9 C10 C11 123.7(2)
C26 C10 C11 122.6(2)
C10 C11 C63 116.4(2)
C10 C11 C29 108.2(2)
C63 C11 C29 110.7(2)
C10 C11 C12 108.1(2)
C63 C11 C12 111.4(2)
C29 C11 C12 100.8(2)
C2 C12 C13 119.8(2)
C2 C12 C11 123.1(2)
C13 C12 C11 110.0(2)
C14 C13 C12 120.9(2)
C14 C13 C30 120.5(2)
C12 C13 C30 108.7(2)
C13 C14 C15 118.8(2)
C13 C14 C33 123.1(2)
C15 C14 C33 110.6(2)
C3 C15 C14 120.0(2)
C3 C15 C16 120.1(2)
C14 C15 C16 108.4(2)
C17 C16 C34 121.0(2)
C17 C16 C15 119.9(2)
C34 C16 C15 108.8(2)
C16 C17 C37 119.6(2)
C16 C17 C18 123.3(2)
C37 C17 C18 110.4(2)
C4 C18 C66 111.0(2)
C4 C18 C17 110.8(2)
C66 C18 C17 110.1(2)
C4 C18 C19 108.5(2)
C66 C18 C19 115.2(2)
C17 C18 C19 100.76(19)
C20 C19 C38 120.0(2)
C20 C19 C18 122.4(2)
C38 C19 C18 109.9(2)
C19 C20 C21 119.6(2)
C19 C20 C6 124.6(2)
C21 C20 C6 109.4(2)
C40 C21 C20 120.1(2)
C40 C21 C22 119.3(2)
C20 C21 C22 110.7(2)
C23 C22 C21 120.7(2)
C23 C22 C7 121.5(2)
C21 C22 C7 106.9(2)
C22 C23 C42 120.1(2)
C22 C23 C24 122.5(2)
C42 C23 C24 109.6(2)
C25 C24 C61 113.7(2)
C25 C24 C44 108.4(2)
C61 C24 C44 114.4(2)
C25 C24 C23 109.3(2)
C61 C24 C23 109.4(2)
C44 C24 C23 100.8(2)
C26 C25 C8 107.7(2)
C26 C25 C24 125.0(2)
C8 C25 C24 122.1(2)
C25 C26 C10 108.2(2)
C25 C26 C27 123.9(2)
C10 C26 C27 123.4(2)
C26 C27 C62 115.3(2)
C26 C27 C28 107.9(2)
C62 C27 C28 112.6(2)
C26 C27 C45 107.9(2)
C62 C27 C45 111.2(2)
C28 C27 C45 100.8(2)
C29 C28 C47 119.1(2)
C29 C28 C27 124.9(2)
C47 C28 C27 109.2(2)
C28 C29 C30 120.1(2)
C28 C29 C11 124.1(2)
C30 C29 C11 109.4(2)
C31 C30 C29 121.0(2)
C31 C30 C13 119.6(2)
C29 C30 C13 108.7(2)
C30 C31 C48 119.3(2)
C30 C31 C32 121.4(2)
C48 C31 C32 107.8(2)
C50 C32 C31 108.4(2)
C50 C32 C33 124.9(2)
C31 C32 C33 121.2(2)
C32 C33 C70 113.3(2)
C32 C33 C14 110.3(2)
C70 C33 C14 110.1(2)
C32 C33 C34 108.4(2)
C70 C33 C34 113.5(2)
C14 C33 C34 100.45(19)
C35 C34 C16 119.2(2)
C35 C34 C33 122.8(2)
C16 C34 C33 109.7(2)
C34 C35 C36 119.6(2)
C34 C35 C51 124.1(2)
C36 C35 C51 108.8(2)
C37 C36 C35 120.7(2)
C37 C36 C53 121.0(2)
C35 C36 C53 108.1(2)
C36 C37 C17 119.7(2)
C36 C37 C38 120.0(2)
C17 C37 C38 108.8(2)
C39 C38 C19 121.6(2)
C39 C38 C37 120.4(2)
C19 C38 C37 108.2(2)
C38 C39 C40 118.5(2)
C38 C39 C54 123.6(2)
C40 C39 C54 109.8(2)
C21 C40 C39 120.0(2)
C21 C40 C41 120.1(2)
C39 C40 C41 109.2(2)
C42 C41 C40 118.9(2)
C42 C41 C55 120.9(2)
C40 C41 C55 109.2(2)
C41 C42 C23 120.8(2)
C41 C42 C43 119.3(2)
C23 C42 C43 109.5(2)
C57 C43 C42 118.8(2)
C57 C43 C44 121.1(2)
C42 C43 C44 108.8(2)
C45 C44 C43 119.6(2)
C45 C44 C24 122.8(2)
C43 C44 C24 109.2(2)
C44 C45 C46 119.8(2)
C44 C45 C27 124.1(2)
C46 C45 C27 109.0(2)
C58 C46 C45 121.2(2)
C58 C46 C47 119.2(2)
C45 C46 C47 109.5(2)
C48 C47 C28 121.0(2)
C48 C47 C46 119.3(2)
C28 C47 C46 109.2(2)
C47 C48 C31 119.5(2)
C47 C48 C49 120.7(2)
C31 C48 C49 107.3(2)
C59 C49 C48 119.7(2)
C59 C49 C50 122.9(2)
C48 C49 C50 107.3(2)
C32 C50 C49 109.2(2)
C32 C50 C51 124.7(2)
C49 C50 C51 121.0(2)
C50 C51 C35 108.0(2)
C50 C51 C69 113.4(2)
C35 C51 C69 110.5(2)
C50 C51 C52 110.5(2)
C35 C51 C52 101.25(19)
C69 C51 C52 112.5(2)
C53 C52 C60 123.2(2)
C53 C52 C51 109.6(2)
C60 C52 C51 123.7(2)
C52 C53 C36 110.6(2)
C52 C53 C54 125.4(2)
C36 C53 C54 120.7(2)
C53 C54 C67 112.0(2)
C53 C54 C39 110.2(2)
C67 C54 C39 110.4(2)
C53 C54 C55 108.4(2)
C67 C54 C55 114.2(2)
C39 C54 C55 101.0(2)
C56 C55 C41 119.8(2)
C56 C55 C54 122.6(2)
C41 C55 C54 109.1(2)
C55 C56 C57 119.6(2)
C55 C56 C60 124.3(2)
C57 C56 C60 109.1(2)
C43 C57 C58 119.1(2)
C43 C57 C56 121.5(2)
C58 C57 C56 108.8(2)
C46 C58 C59 120.9(2)
C46 C58 C57 119.2(2)
C59 C58 C57 109.0(2)
C49 C59 C58 119.9(2)
C49 C59 C60 123.5(2)
C58 C59 C60 109.9(2)
C52 C60 C68 115.8(2)
C52 C60 C59 109.4(2)
C68 C60 C59 110.6(2)
C52 C60 C56 109.2(2)
C68 C60 C56 110.4(2)
C59 C60 C56 100.3(2)
F611 C61 F612 107.2(2)
F611 C61 F613 107.5(2)
F612 C61 F613 107.4(2)
F611 C61 C24 112.7(2)
F612 C61 C24 111.5(2)
F613 C61 C24 110.3(2)
F622 C62 F621 107.3(2)
F622 C62 F623 107.0(2)
F621 C62 F623 107.3(2)
F622 C62 C27 112.3(2)
F621 C62 C27 111.9(2)
F623 C62 C27 110.7(2)
F632 C63 F631 107.8(2)
F632 C63 F633 107.3(2)
F631 C63 F633 107.0(2)
F632 C63 C11 112.6(2)
F631 C63 C11 112.2(2)
F633 C63 C11 109.8(2)
F641 C64 F643 108.2(2)
F641 C64 F642 107.1(2)
F643 C64 F642 107.0(2)
F641 C64 C1 111.9(2)
F643 C64 C1 111.0(2)
F642 C64 C1 111.4(2)
F653 C65 F651 108.2(2)
F653 C65 F652 107.7(2)
F651 C65 F652 105.5(2)
F653 C65 C6 112.5(2)
F651 C65 C6 112.3(2)
F652 C65 C6 110.2(2)
F661 C66 F662 108.0(2)
F661 C66 F663 108.0(2)
F662 C66 F663 107.0(2)
F661 C66 C18 111.9(2)
F662 C66 C18 111.6(2)
F663 C66 C18 110.1(2)
F671 C67 F672 107.8(2)
F671 C67 F673 107.4(2)
F672 C67 F673 107.2(2)
F671 C67 C54 112.7(2)
F672 C67 C54 110.8(2)
F673 C67 C54 110.8(2)
F681 C68 F683 107.7(2)
F681 C68 F682 107.7(2)
F683 C68 F682 107.0(2)
F681 C68 C60 111.1(2)
F683 C68 C60 112.5(2)
F682 C68 C60 110.6(2)
F692 C69 F691 106.8(2)
F692 C69 F693 107.2(2)
F691 C69 F693 107.5(2)
F692 C69 C51 111.0(2)
F691 C69 C51 112.4(2)
F693 C69 C51 111.7(2)
F701 C70 F703 107.5(2)
F701 C70 F702 107.2(2)
F703 C70 F702 107.1(2)
F701 C70 C33 113.2(2)
F703 C70 C33 111.1(2)
F702 C70 C33 110.4(2)

loop_
_geom_bond_atom_site_label_1
_geom_bond_atom_site_label_2
_geom_bond_distance
C1 C9 1.505(3)
C1 C64 1.539(4)
C1 C2 1.545(3)
C1 C5 1.549(3)
C2 C12 1.377(3)
C2 C3 1.410(4)
C3 C15 1.389(4)
C3 C4 1.469(3)
C4 C5 1.350(4)
C4 C18 1.513(4)
C5 C6 1.532(3)
C6 C65 1.533(4)
C6 C7 1.544(3)
C6 C20 1.550(4)
C7 C8 1.351(3)
C7 C22 1.475(4)
C8 C9 1.462(3)
C8 C25 1.464(3)
C9 C10 1.359(3)
C10 C26 1.477(3)
C10 C11 1.519(3)
C11 C63 1.532(4)
C11 C29 1.542(4)
C11 C12 1.546(3)
C12 C13 1.416(4)
C13 C14 1.389(4)
C13 C30 1.466(3)
C14 C15 1.405(3)
C14 C33 1.542(4)
C15 C16 1.473(4)
C16 C17 1.380(3)
C16 C34 1.421(4)
C17 C37 1.408(4)
C17 C18 1.539(4)
C18 C66 1.527(3)
C18 C19 1.539(3)
C19 C20 1.366(4)
C19 C38 1.430(4)
C20 C21 1.425(4)
C21 C40 1.405(4)
C21 C22 1.440(4)
C22 C23 1.366(4)
C23 C42 1.425(4)
C23 C24 1.548(4)
C24 C25 1.512(3)
C24 C61 1.521(4)
C24 C44 1.541(4)
C25 C26 1.367(3)
C26 C27 1.506(3)
C27 C62 1.531(4)
C27 C28 1.546(4)
C27 C45 1.550(4)
C28 C29 1.375(4)
C28 C47 1.431(4)
C29 C30 1.432(4)
C30 C31 1.385(4)
C31 C48 1.423(3)
C31 C32 1.472(4)
C32 C50 1.361(4)
C32 C33 1.509(3)
C33 C70 1.539(4)
C33 C34 1.547(3)
C34 C35 1.386(4)
C35 C36 1.414(3)
C35 C51 1.531(3)
C36 C37 1.388(3)
C36 C53 1.470(3)
C37 C38 1.472(4)
C38 C39 1.373(4)
C39 C40 1.426(4)
C39 C54 1.543(4)
C40 C41 1.437(4)
C41 C42 1.401(4)
C41 C55 1.441(4)
C42 C43 1.438(4)
C43 C57 1.387(4)
C43 C44 1.449(4)
C44 C45 1.368(4)
C45 C46 1.431(4)
C46 C58 1.397(4)
C46 C47 1.435(4)
C47 C48 1.395(4)
C48 C49 1.439(4)
C49 C59 1.373(4)
C49 C50 1.461(3)
C50 C51 1.511(4)
C51 C69 1.534(4)
C51 C52 1.556(3)
C52 C53 1.348(4)
C52 C60 1.519(4)
C53 C54 1.520(4)
C54 C67 1.525(4)
C54 C55 1.543(4)
C55 C56 1.361(4)
C56 C57 1.447(4)
C56 C60 1.548(4)
C57 C58 1.439(4)
C58 C59 1.431(4)
C59 C60 1.541(4)
C60 C68 1.534(4)
C61 F611 1.333(3)
C61 F612 1.339(3)
C61 F613 1.340(3)
C62 F622 1.326(3)
C62 F621 1.328(3)
C62 F623 1.335(3)
C63 F632 1.329(3)
C63 F631 1.331(3)
C63 F633 1.339(3)
C64 F641 1.322(3)
C64 F643 1.333(3)
C64 F642 1.335(3)
C65 F653 1.313(3)
C65 F651 1.326(3)
C65 F652 1.338(3)
C66 F661 1.334(3)
C66 F662 1.335(3)
C66 F663 1.346(3)
C67 F671 1.326(3)
C67 F672 1.339(3)
C67 F673 1.340(3)
C68 F681 1.326(3)
C68 F683 1.326(3)
C68 F682 1.333(3)
C69 F692 1.328(3)
C69 F691 1.333(3)
C69 F693 1.335(3)
C70 F701 1.329(3)
C70 F703 1.339(3)
C70 F702 1.342(3)
